data_4315887
loop_
_publ_author_name
'Arshad Aijaz'
'Prem Lama'
'Parimal K. Bharadwaj'

_publ_section_title
;
 Two-Dimensional Coordination Polymer with a Non-interpenetrated (4,4) Net
 Showing Anion Exchange and Structural Transformation in
 Single-Crystal-to-Single-Crystal Fashion
;
_journal_name_full 'Inorganic Chemistry'
_journal_page_first 5883
_journal_page_last 5889
_journal_paper_doi 10.1021/ic100183y
_journal_volume 49
_journal_year 2010
_chemical_formula_moiety 'C52 H64 B2 Co F8 N20 O6'
_chemical_formula_sum 'C52 H64 B2 Co F8 N20 O6'
_chemical_formula_weight 1297.78
_chemical_name_systematic
;
 ?
;
_space_group_IT_number 14
_symmetry_cell_setting monoclinic
_symmetry_space_group_name_Hall '-P 2ybc'
_symmetry_space_group_name_H-M 'P 1 21/c 1'
_atom_sites_solution_hydrogens geom
_atom_sites_solution_primary direct
_atom_sites_solution_secondary difmap
_audit_creation_method SHELXL-97
_cell_angle_alpha 90.000
_cell_angle_beta 103.608(5)
_cell_angle_gamma 90.000
_cell_formula_units_Z 2
_cell_length_a 14.304(4)
_cell_length_b 11.686(5)
_cell_length_c 18.483(3)
_cell_measurement_reflns_used 999
_cell_measurement_temperature 100(2)
_cell_measurement_theta_max 25.00
_cell_measurement_theta_min 2.08
_cell_volume 3002.8(16)
_computing_cell_refinement 'SAINT 6.45 ( Bruker, 2003)'
_computing_data_collection 'SMART 5.628 (Bruker, 2003)'
_computing_data_reduction 'SAINT 6.45 ( Bruker, 2003)'
_computing_molecular_graphics 'DIAMOND 2.1e'
_computing_structure_refinement 'SHELXL-97 (Sheldrick, 1997)'
_computing_structure_solution SIR-97
_diffrn_ambient_temperature 100(2)
_diffrn_measured_fraction_theta_full 0.948
_diffrn_measured_fraction_theta_max 0.948
_diffrn_measurement_device_type 'BRUKER SMART APEX'
_diffrn_measurement_method /w-scans
_diffrn_radiation_monochromator graphite
_diffrn_radiation_source 'fine-focus sealed tube'
_diffrn_radiation_type MoK\a
_diffrn_radiation_wavelength 0.71073
_diffrn_reflns_av_R_equivalents 0.0552
_diffrn_reflns_av_sigmaI/netI 0.0622
_diffrn_reflns_limit_h_max 17
_diffrn_reflns_limit_h_min -9
_diffrn_reflns_limit_k_max 13
_diffrn_reflns_limit_k_min -13
_diffrn_reflns_limit_l_max 21
_diffrn_reflns_limit_l_min -21
_diffrn_reflns_number 14209
_diffrn_reflns_theta_full 25.00
_diffrn_reflns_theta_max 25.00
_diffrn_reflns_theta_min 2.08
_exptl_absorpt_coefficient_mu 0.377
_exptl_absorpt_correction_T_max 0.9633
_exptl_absorpt_correction_T_min 0.9421
_exptl_absorpt_correction_type empirical
_exptl_absorpt_process_details SADABS
_exptl_crystal_colour pink
_exptl_crystal_density_diffrn 1.435
_exptl_crystal_density_method 'not measured'
_exptl_crystal_description rectangular
_exptl_crystal_F_000 1346
_exptl_crystal_size_max 0.16
_exptl_crystal_size_mid 0.12
_exptl_crystal_size_min 0.10
_refine_diff_density_max 0.851
_refine_diff_density_min -0.435
_refine_diff_density_rms 0.076
_refine_ls_extinction_method none
_refine_ls_goodness_of_fit_ref 0.997
_refine_ls_hydrogen_treatment refU
_refine_ls_matrix_type full
_refine_ls_number_parameters 419
_refine_ls_number_reflns 4992
_refine_ls_number_restraints 2
_refine_ls_restrained_S_all 0.997
_refine_ls_R_factor_all 0.0754
_refine_ls_R_factor_gt 0.0561
_refine_ls_shift/su_max 0.000
_refine_ls_shift/su_mean 0.000
_refine_ls_structure_factor_coef Fsqd
_refine_ls_weighting_details 'calc w=1/[\s^2^(Fo^2^)+(0.0935P)^2^+0.0000P] where P=(Fo^2^+2Fc^2^)/3'
_refine_ls_weighting_scheme calc
_refine_ls_wR_factor_gt 0.1369
_refine_ls_wR_factor_ref 0.1521
_reflns_number_gt 3749
_reflns_number_total 4992
_reflns_threshold_expression >2sigma(I)
_cod_data_source_file ic100183y_si_002_2.cif
_cod_data_source_block 1
_cod_depositor_comments
;
The following automatic conversions were performed:

'_symmetry_cell_setting' value 'Monoclinic' changed to 'monoclinic'
according to the built-in table from CIF Core dictionary named
'cif_core.dic' version 2.4.1 from 2010-06-29.

Automatic conversion script
Id: cif_fix_values 1646 2011-03-28 12:23:43Z adriana 
;
_cod_database_code 4315887

loop_
_symmetry_equiv_pos_as_xyz
'x, y, z'
'-x, y+1/2, -z+1/2'
'-x, -y, -z'
'x, -y-1/2, z-1/2'

loop_
_atom_site_label
_atom_site_type_symbol
_atom_site_fract_x
_atom_site_fract_y
_atom_site_fract_z
_atom_site_U_iso_or_equiv
_atom_site_adp_type
_atom_site_occupancy
_atom_site_symmetry_multiplicity
_atom_site_calc_flag
_atom_site_refinement_flags
_atom_site_disorder_assembly
_atom_site_disorder_group
Co1 Co 0.5000 0.0000 0.5000 0.01815(18) Uani 1 2 d S . .
F1 F 0.02769(19) 0.19088(19) 0.23743(13) 0.0629(7) Uani 1 1 d . . .
F2 F -0.0642(2) 0.07946(19) 0.15025(13) 0.0745(9) Uani 1 1 d . . .
F3 F -0.0133(2) 0.0158(3) 0.26680(18) 0.0990(13) Uani 1 1 d . . .
F4 F 0.0941(4) 0.0420(5) 0.20086(18) 0.1401(18) Uani 1 1 d . . .
O1 O 0.3920(3) -0.2702(3) 0.3716(2) 0.0913(14) Uani 1 1 d . . .
O2 O 0.3685(2) 0.0615(3) 0.1101(2) 0.0741(10) Uani 1 1 d . . .
N1 N 0.57708(17) -0.0095(2) 0.28850(14) 0.0227(6) Uani 1 1 d . . .
N2 N 0.52981(17) 0.0230(2) 0.39187(13) 0.0223(6) Uani 1 1 d . . .
N3 N 0.19917(17) -0.0698(2) 0.44071(13) 0.0202(5) Uani 1 1 d . . .
N4 N 0.35048(17) -0.0205(2) 0.45021(14) 0.0210(5) Uani 1 1 d . . .
N5 N -0.22832(17) -0.1952(2) 0.47719(13) 0.0212(5) Uani 1 1 d . . .
N6 N -0.29277(17) -0.2394(2) 0.51583(13) 0.0227(6) Uani 1 1 d . . .
N7 N -0.14783(16) -0.2754(2) 0.58070(13) 0.0202(5) Uani 1 1 d . . .
N8 N -0.06819(19) -0.3277(3) 0.62905(16) 0.0261(6) Uani 1 1 d . . .
N9 N 0.2860(2) -0.2320(3) 0.26416(18) 0.0452(8) Uani 1 1 d . . .
N10 N 0.2283(2) -0.0201(3) 0.05021(18) 0.0447(8) Uani 1 1 d . . .
C1 C 0.5016(2) 0.1138(3) 0.34290(17) 0.0261(7) Uani 1 1 d . . .
H1 H 0.4693 0.1788 0.3530 0.031 Uiso 1 1 calc R . .
C2 C 0.5758(2) -0.0481(3) 0.35696(16) 0.0239(7) Uani 1 1 d . . .
H2 H 0.6038 -0.1164 0.3771 0.029 Uiso 1 1 calc R . .
C3 C 0.5281(2) 0.0937(3) 0.27843(18) 0.0271(7) Uani 1 1 d . . .
H3 H 0.5160 0.1396 0.2362 0.033 Uiso 1 1 calc R . .
C4 C 0.6223(2) -0.0631(3) 0.23620(16) 0.0236(7) Uani 1 1 d . . .
C5 C 0.7057(2) -0.1266(3) 0.26057(17) 0.0282(7) Uani 1 1 d . . .
H5 H 0.7315 -0.1370 0.3112 0.034 Uiso 1 1 calc R . .
C6 C 0.7502(2) -0.1743(3) 0.20902(17) 0.0294(7) Uani 1 1 d . . .
H6 H 0.8061 -0.2168 0.2253 0.035 Uiso 1 1 calc R . .
C7 C 0.7127(2) -0.1596(2) 0.13385(17) 0.0233(7) Uani 1 1 d . . .
C8 C 0.6273(2) -0.0983(2) 0.10943(17) 0.0226(6) Uani 1 1 d . . .
H8 H 0.6006 -0.0899 0.0587 0.027 Uiso 1 1 calc R . .
C9 C 0.5825(2) -0.0502(3) 0.16042(16) 0.0230(6) Uani 1 1 d . . .
H9 H 0.5258 -0.0091 0.1442 0.028 Uiso 1 1 calc R . .
C10 C 0.2900(2) -0.0698(2) 0.48438(16) 0.0208(6) Uani 1 1 d . . .
H10 H 0.3071 -0.1005 0.5321 0.025 Uiso 1 1 calc R . .
C11 C 0.2960(2) 0.0121(2) 0.38221(17) 0.0234(7) Uani 1 1 d . . .
H11 H 0.3200 0.0486 0.3457 0.028 Uiso 1 1 calc R . .
C12 C 0.2028(2) -0.0159(2) 0.37522(17) 0.0222(6) Uani 1 1 d . . .
H12 H 0.1518 -0.0017 0.3347 0.027 Uiso 1 1 calc R . .
C13 C 0.1147(2) -0.1106(2) 0.46082(17) 0.0218(6) Uani 1 1 d . . .
C14 C 0.1060(2) -0.0987(2) 0.53395(16) 0.0217(6) Uani 1 1 d . . .
H14 H 0.1553 -0.0654 0.5696 0.026 Uiso 1 1 calc R . .
C15 C 0.0238(2) -0.1367(2) 0.55309(16) 0.0222(6) Uani 1 1 d . . .
H15 H 0.0182 -0.1304 0.6021 0.027 Uiso 1 1 calc R . .
C16 C -0.0513(2) -0.1847(2) 0.49924(16) 0.0202(6) Uani 1 1 d . . .
C17 C -0.0407(2) -0.1954(2) 0.42683(17) 0.0220(6) Uani 1 1 d . . .
H17 H -0.0903 -0.2276 0.3908 0.026 Uiso 1 1 calc R . .
C18 C 0.0416(2) -0.1594(2) 0.40717(17) 0.0230(7) Uani 1 1 d . . .
H18 H 0.0480 -0.1678 0.3585 0.028 Uiso 1 1 calc R . .
C19 C -0.1415(2) -0.2184(2) 0.51779(16) 0.0202(6) Uani 1 1 d . . .
C20 C -0.2439(2) -0.2863(2) 0.57708(16) 0.0205(6) Uani 1 1 d . . .
C21 C 0.3471(5) -0.1453(4) 0.2362(3) 0.0866(18) Uani 1 1 d . . .
H21A H 0.3140 -0.1197 0.1876 0.130 Uiso 1 1 calc R . .
H21B H 0.4072 -0.1797 0.2337 0.130 Uiso 1 1 calc R . .
H21C H 0.3590 -0.0812 0.2696 0.130 Uiso 1 1 calc R . .
C22 C 0.1910(5) -0.2407(9) 0.2168(4) 0.136(3) Uani 1 1 d . . .
H22A H 0.1880 -0.1981 0.1719 0.204 Uiso 1 1 calc R . .
H22B H 0.1452 -0.2101 0.2422 0.204 Uiso 1 1 calc R . .
H22C H 0.1763 -0.3195 0.2048 0.204 Uiso 1 1 calc R . .
C23 C 0.3192(4) -0.2750(4) 0.3268(2) 0.0660(14) Uani 1 1 d . . .
H23 H 0.2750 -0.3227 0.3415 0.079 Uiso 1 1 calc R . .
C24 C 0.2726(4) -0.1031(4) 0.0107(3) 0.0728(15) Uani 1 1 d . . .
H24A H 0.2236 -0.1497 -0.0199 0.109 Uiso 1 1 calc R . .
H24B H 0.3156 -0.1506 0.0459 0.109 Uiso 1 1 calc R . .
H24C H 0.3079 -0.0640 -0.0200 0.109 Uiso 1 1 calc R . .
C25 C 0.1246(3) -0.0250(4) 0.0396(2) 0.0504(10) Uani 1 1 d . . .
H25A H 0.0991 -0.0842 0.0045 0.076 Uiso 1 1 calc R . .
H25B H 0.0971 0.0472 0.0211 0.076 Uiso 1 1 calc R . .
H25C H 0.1090 -0.0413 0.0863 0.076 Uiso 1 1 calc R . .
C26 C 0.2828(3) 0.0541(3) 0.0961(2) 0.0440(9) Uani 1 1 d . . .
H26 H 0.2507 0.1058 0.1200 0.053 Uiso 1 1 calc R . .
B1 B 0.0095(4) 0.0816(4) 0.2149(2) 0.0475(12) Uani 1 1 d . . .
OW1 O 0.48348(16) 0.17864(18) 0.50696(12) 0.0240(5) Uani 1 1 d D . .
H1W1 H 0.4269(15) 0.195(3) 0.5047(19) 0.030(10) Uiso 1 1 d D . .
H1N8 H -0.080(3) -0.408(3) 0.648(2) 0.039(10) Uiso 1 1 d . . .
H2N8 H -0.057(2) -0.290(3) 0.667(2) 0.022(9) Uiso 1 1 d . . .
H2W1 H 0.514(3) 0.224(3) 0.5407(19) 0.061(14) Uiso 1 1 d D . .

loop_
_atom_site_aniso_label
_atom_site_aniso_U_11
_atom_site_aniso_U_22
_atom_site_aniso_U_33
_atom_site_aniso_U_23
_atom_site_aniso_U_13
_atom_site_aniso_U_12
Co1 0.0137(3) 0.0237(3) 0.0181(3) -0.0008(2) 0.0059(2) -0.0004(2)
F1 0.0840(18) 0.0438(13) 0.0462(14) -0.0084(10) -0.0144(12) -0.0122(12)
F2 0.114(2) 0.0311(12) 0.0473(14) 0.0035(10) -0.0437(14) -0.0097(12)
F3 0.084(2) 0.101(2) 0.081(2) 0.0641(18) -0.0427(17) -0.0488(17)
F4 0.162(4) 0.201(4) 0.051(2) -0.008(2) 0.011(2) 0.107(4)
O1 0.080(2) 0.065(2) 0.094(3) -0.046(2) -0.050(2) 0.0303(18)
O2 0.0301(17) 0.074(2) 0.108(3) 0.035(2) -0.0046(17) 0.0037(15)
N1 0.0174(13) 0.0294(14) 0.0229(14) 0.0000(10) 0.0080(11) 0.0034(10)
N2 0.0176(13) 0.0325(14) 0.0169(13) 0.0005(10) 0.0040(10) -0.0008(11)
N3 0.0160(12) 0.0216(12) 0.0238(13) 0.0005(10) 0.0063(10) -0.0009(10)
N4 0.0173(13) 0.0229(13) 0.0233(13) 0.0006(10) 0.0060(11) -0.0001(10)
N5 0.0180(13) 0.0247(13) 0.0231(13) 0.0021(10) 0.0091(11) -0.0007(10)
N6 0.0191(13) 0.0245(13) 0.0264(14) -0.0010(11) 0.0095(11) -0.0007(11)
N7 0.0143(12) 0.0224(12) 0.0243(13) -0.0002(10) 0.0053(10) -0.0010(10)
N8 0.0224(15) 0.0284(15) 0.0253(16) 0.0083(13) 0.0015(12) 0.0035(12)
N9 0.0367(17) 0.058(2) 0.0362(18) -0.0146(15) -0.0012(14) -0.0023(15)
N10 0.050(2) 0.0412(18) 0.0442(19) 0.0039(14) 0.0146(16) 0.0041(15)
C1 0.0253(17) 0.0267(16) 0.0288(17) -0.0001(13) 0.0113(14) 0.0023(13)
C2 0.0169(15) 0.0295(16) 0.0255(16) -0.0009(13) 0.0055(13) 0.0013(13)
C3 0.0290(18) 0.0252(16) 0.0286(17) 0.0046(13) 0.0098(14) 0.0012(13)
C4 0.0218(16) 0.0295(16) 0.0212(15) -0.0015(12) 0.0082(13) -0.0012(13)
C5 0.0227(16) 0.0412(18) 0.0212(16) 0.0052(13) 0.0060(13) 0.0097(14)
C6 0.0266(17) 0.0346(18) 0.0282(18) 0.0019(14) 0.0085(14) 0.0092(14)
C7 0.0197(16) 0.0261(15) 0.0256(16) -0.0005(12) 0.0083(13) 0.0005(12)
C8 0.0195(15) 0.0275(16) 0.0214(15) 0.0007(12) 0.0062(12) 0.0010(12)
C9 0.0181(15) 0.0240(15) 0.0266(16) 0.0044(12) 0.0049(13) 0.0013(12)
C10 0.0179(15) 0.0243(15) 0.0200(15) 0.0004(12) 0.0043(12) 0.0038(12)
C11 0.0220(16) 0.0281(16) 0.0217(16) 0.0007(12) 0.0082(13) -0.0016(13)
C12 0.0217(16) 0.0241(15) 0.0210(16) 0.0022(12) 0.0052(13) 0.0007(12)
C13 0.0160(15) 0.0196(15) 0.0313(17) 0.0015(12) 0.0088(13) -0.0004(12)
C14 0.0196(15) 0.0230(15) 0.0212(15) -0.0004(12) 0.0022(12) -0.0012(12)
C15 0.0198(16) 0.0246(15) 0.0230(15) -0.0009(12) 0.0069(13) -0.0001(12)
C16 0.0173(15) 0.0194(14) 0.0254(16) 0.0038(12) 0.0081(12) 0.0034(12)
C17 0.0160(15) 0.0226(15) 0.0262(16) -0.0055(12) 0.0027(12) -0.0011(12)
C18 0.0238(16) 0.0239(15) 0.0213(15) -0.0014(12) 0.0055(13) -0.0035(12)
C19 0.0199(16) 0.0201(14) 0.0225(15) -0.0002(11) 0.0085(13) 0.0021(12)
C20 0.0198(15) 0.0202(14) 0.0225(16) -0.0025(12) 0.0069(13) -0.0017(12)
C21 0.128(5) 0.058(3) 0.090(4) 0.001(3) 0.057(4) -0.009(3)
C22 0.093(5) 0.177(8) 0.107(5) -0.040(6) -0.038(4) 0.002(5)
C23 0.090(4) 0.064(3) 0.045(3) -0.004(2) 0.019(3) 0.034(3)
C24 0.100(4) 0.063(3) 0.067(3) 0.001(2) 0.043(3) 0.010(3)
C25 0.047(2) 0.061(3) 0.038(2) 0.0055(19) -0.0002(18) -0.016(2)
C26 0.035(2) 0.039(2) 0.055(2) 0.0098(18) 0.0031(18) 0.0048(17)
B1 0.070(3) 0.029(2) 0.033(2) -0.0019(18) -0.010(2) 0.005(2)
OW1 0.0190(12) 0.0265(12) 0.0260(12) -0.0009(9) 0.0045(9) 0.0015(9)

loop_
_atom_type_symbol
_atom_type_description
_atom_type_scat_dispersion_real
_atom_type_scat_dispersion_imag
_atom_type_scat_source
C C 0.0033 0.0016 'International Tables Vol C Tables 4.2.6.8 and 6.1.1.4'
H H 0.0000 0.0000 'International Tables Vol C Tables 4.2.6.8 and 6.1.1.4'
N N 0.0061 0.0033 'International Tables Vol C Tables 4.2.6.8 and 6.1.1.4'
O O 0.0106 0.0060 'International Tables Vol C Tables 4.2.6.8 and 6.1.1.4'
F F 0.0171 0.0103 'International Tables Vol C Tables 4.2.6.8 and 6.1.1.4'
P P 0.1023 0.0942 'International Tables Vol C Tables 4.2.6.8 and 6.1.1.4'
Co Co 0.3494 0.9721 'International Tables Vol C Tables 4.2.6.8 and 6.1.1.4'
B B 0.0013 0.0007 'International Tables Vol C Tables 4.2.6.8 and 6.1.1.4'

loop_
_geom_angle_atom_site_label_1
_geom_angle_atom_site_label_2
_geom_angle_atom_site_label_3
_geom_angle
_geom_angle_site_symmetry_1
_geom_angle_site_symmetry_3
_geom_angle_publ_flag
OW1 Co1 OW1 180.0 . 3_656 ?
OW1 Co1 N4 88.72(9) . 3_656 ?
OW1 Co1 N4 91.28(9) 3_656 3_656 ?
OW1 Co1 N4 91.28(9) . . ?
OW1 Co1 N4 88.72(9) 3_656 . ?
N4 Co1 N4 180.00(6) 3_656 . ?
OW1 Co1 N2 89.00(9) . . ?
OW1 Co1 N2 91.00(9) 3_656 . ?
N4 Co1 N2 89.37(9) 3_656 . ?
N4 Co1 N2 90.63(9) . . ?
OW1 Co1 N2 91.00(9) . 3_656 ?
OW1 Co1 N2 89.00(9) 3_656 3_656 ?
N4 Co1 N2 90.63(9) 3_656 3_656 ?
N4 Co1 N2 89.37(9) . 3_656 ?
N2 Co1 N2 180.000(1) . 3_656 ?
C2 N1 C3 107.5(2) . . ?
C2 N1 C4 126.6(2) . . ?
C3 N1 C4 125.9(2) . . ?
C2 N2 C1 105.3(2) . . ?
C2 N2 Co1 127.2(2) . . ?
C1 N2 Co1 127.41(19) . . ?
C10 N3 C12 107.1(2) . . ?
C10 N3 C13 126.5(2) . . ?
C12 N3 C13 126.3(3) . . ?
C10 N4 C11 105.4(2) . . ?
C10 N4 Co1 123.2(2) . . ?
C11 N4 Co1 131.40(19) . . ?
C19 N5 N6 106.3(2) . . ?
C20 N6 N5 108.5(2) . . ?
C19 N7 C20 105.8(2) . . ?
C19 N7 N8 123.2(2) . . ?
C20 N7 N8 130.1(2) . . ?
C23 N9 C22 129.4(6) . . ?
C23 N9 C21 117.7(4) . . ?
C22 N9 C21 112.4(5) . . ?
C26 N10 C24 119.9(4) . . ?
C26 N10 C25 122.6(3) . . ?
C24 N10 C25 117.4(4) . . ?
C3 C1 N2 110.0(3) . . ?
N2 C2 N1 111.5(3) . . ?
C1 C3 N1 105.7(3) . . ?
C5 C4 C9 120.1(3) . . ?
C5 C4 N1 120.5(3) . . ?
C9 C4 N1 119.4(3) . . ?
C6 C5 C4 119.5(3) . . ?
C7 C6 C5 120.9(3) . . ?
C6 C7 C8 119.5(3) . . ?
C6 C7 C20 122.3(3) . 4_655 ?
C8 C7 C20 118.1(3) . 4_655 ?
C9 C8 C7 120.0(3) . . ?
C8 C9 C4 119.9(3) . . ?
N4 C10 N3 111.1(3) . . ?
C12 C11 N4 110.9(3) . . ?
C11 C12 N3 105.5(3) . . ?
C18 C13 C14 120.7(3) . . ?
C18 C13 N3 119.6(3) . . ?
C14 C13 N3 119.6(3) . . ?
C15 C14 C13 119.6(3) . . ?
C14 C15 C16 120.3(3) . . ?
C17 C16 C15 118.9(3) . . ?
C17 C16 C19 120.2(3) . . ?
C15 C16 C19 120.8(3) . . ?
C18 C17 C16 121.4(3) . . ?
C17 C18 C13 119.1(3) . . ?
N5 C19 N7 110.1(2) . . ?
N5 C19 C16 125.1(3) . . ?
N7 C19 C16 124.8(3) . . ?
N6 C20 N7 109.4(2) . . ?
N6 C20 C7 124.5(3) . 4_456 ?
N7 C20 C7 126.2(3) . 4_456 ?
O1 C23 N9 135.8(6) . . ?
O2 C26 N10 127.0(4) . . ?
F3 B1 F1 112.8(4) . . ?
F3 B1 F4 108.5(4) . . ?
F1 B1 F4 105.2(4) . . ?
F3 B1 F2 110.2(4) . . ?
F1 B1 F2 109.5(3) . . ?
F4 B1 F2 110.7(4) . . ?

loop_
_geom_bond_atom_site_label_1
_geom_bond_atom_site_label_2
_geom_bond_distance
_geom_bond_site_symmetry_2
_geom_bond_publ_flag
Co1 OW1 2.108(2) . ?
Co1 OW1 2.108(2) 3_656 ?
Co1 N4 2.134(3) 3_656 ?
Co1 N4 2.134(2) . ?
Co1 N2 2.156(2) . ?
Co1 N2 2.156(2) 3_656 ?
F1 B1 1.350(5) . ?
F2 B1 1.395(5) . ?
F3 B1 1.328(5) . ?
F4 B1 1.377(6) . ?
O1 C23 1.169(6) . ?
O2 C26 1.195(5) . ?
N1 C2 1.348(4) . ?
N1 C3 1.384(4) . ?
N1 C4 1.428(4) . ?
N2 C2 1.319(4) . ?
N2 C1 1.392(4) . ?
N3 C10 1.358(4) . ?
N3 C12 1.377(4) . ?
N3 C13 1.427(4) . ?
N4 C10 1.318(4) . ?
N4 C11 1.368(4) . ?
N5 C19 1.319(4) . ?
N5 N6 1.392(3) . ?
N6 C20 1.304(4) . ?
N7 C19 1.361(4) . ?
N7 C20 1.365(4) . ?
N7 N8 1.411(3) . ?
N9 C23 1.249(5) . ?
N9 C22 1.437(7) . ?
N9 C21 1.506(6) . ?
N10 C26 1.330(5) . ?
N10 C24 1.446(5) . ?
N10 C25 1.451(5) . ?
C1 C3 1.354(4) . ?
C4 C5 1.387(4) . ?
C4 C9 1.390(4) . ?
C5 C6 1.381(4) . ?
C6 C7 1.377(4) . ?
C7 C8 1.397(4) . ?
C7 C20 1.480(4) 4_655 ?
C8 C9 1.377(4) . ?
C11 C12 1.349(5) . ?
C13 C18 1.383(4) . ?
C13 C14 1.393(4) . ?
C14 C15 1.379(4) . ?
C15 C16 1.398(4) . ?
C16 C17 1.387(4) . ?
C16 C19 1.465(4) . ?
C17 C18 1.378(4) . ?
C20 C7 1.480(4) 4_456 ?

loop_
_geom_torsion_atom_site_label_1
_geom_torsion_atom_site_label_2
_geom_torsion_atom_site_label_3
_geom_torsion_atom_site_label_4
_geom_torsion
_geom_torsion_site_symmetry_1
_geom_torsion_site_symmetry_2
_geom_torsion_site_symmetry_3
_geom_torsion_site_symmetry_4
_geom_torsion_publ_flag
OW1 Co1 N2 C2 158.4(3) . . . . ?
OW1 Co1 N2 C2 -21.6(3) 3_656 . . . ?
N4 Co1 N2 C2 69.7(3) 3_656 . . . ?
N4 Co1 N2 C2 -110.3(3) . . . . ?
N2 Co1 N2 C2 -135(100) 3_656 . . . ?
OW1 Co1 N2 C1 -24.2(2) . . . . ?
OW1 Co1 N2 C1 155.8(2) 3_656 . . . ?
N4 Co1 N2 C1 -112.9(2) 3_656 . . . ?
N4 Co1 N2 C1 67.1(2) . . . . ?
N2 Co1 N2 C1 42(100) 3_656 . . . ?
OW1 Co1 N4 C10 -110.7(2) . . . . ?
OW1 Co1 N4 C10 69.3(2) 3_656 . . . ?
N4 Co1 N4 C10 -158(100) 3_656 . . . ?
N2 Co1 N4 C10 160.3(2) . . . . ?
N2 Co1 N4 C10 -19.7(2) 3_656 . . . ?
OW1 Co1 N4 C11 67.9(3) . . . . ?
OW1 Co1 N4 C11 -112.1(3) 3_656 . . . ?
N4 Co1 N4 C11 21(100) 3_656 . . . ?
N2 Co1 N4 C11 -21.1(3) . . . . ?
N2 Co1 N4 C11 158.9(3) 3_656 . . . ?
C19 N5 N6 C20 0.2(3) . . . . ?
C2 N2 C1 C3 2.2(3) . . . . ?
Co1 N2 C1 C3 -175.7(2) . . . . ?
C1 N2 C2 N1 -1.2(3) . . . . ?
Co1 N2 C2 N1 176.69(19) . . . . ?
C3 N1 C2 N2 -0.2(3) . . . . ?
C4 N1 C2 N2 178.5(3) . . . . ?
N2 C1 C3 N1 -2.3(4) . . . . ?
C2 N1 C3 C1 1.6(3) . . . . ?
C4 N1 C3 C1 -177.1(3) . . . . ?
C2 N1 C4 C5 -32.1(4) . . . . ?
C3 N1 C4 C5 146.3(3) . . . . ?
C2 N1 C4 C9 148.5(3) . . . . ?
C3 N1 C4 C9 -33.0(4) . . . . ?
C9 C4 C5 C6 1.7(5) . . . . ?
N1 C4 C5 C6 -177.7(3) . . . . ?
C4 C5 C6 C7 0.0(5) . . . . ?
C5 C6 C7 C8 -1.7(5) . . . . ?
C5 C6 C7 C20 -177.3(3) . . . 4_655 ?
C6 C7 C8 C9 1.9(4) . . . . ?
C20 C7 C8 C9 177.6(3) 4_655 . . . ?
C7 C8 C9 C4 -0.2(4) . . . . ?
C5 C4 C9 C8 -1.5(5) . . . . ?
N1 C4 C9 C8 177.8(3) . . . . ?
C11 N4 C10 N3 0.1(3) . . . . ?
Co1 N4 C10 N3 178.92(17) . . . . ?
C12 N3 C10 N4 -0.7(3) . . . . ?
C13 N3 C10 N4 -176.6(2) . . . . ?
C10 N4 C11 C12 0.7(3) . . . . ?
Co1 N4 C11 C12 -178.05(19) . . . . ?
N4 C11 C12 N3 -1.1(3) . . . . ?
C10 N3 C12 C11 1.1(3) . . . . ?
C13 N3 C12 C11 177.0(3) . . . . ?
C10 N3 C13 C18 -147.3(3) . . . . ?
C12 N3 C13 C18 37.6(4) . . . . ?
C10 N3 C13 C14 34.0(4) . . . . ?
C12 N3 C13 C14 -141.1(3) . . . . ?
C18 C13 C14 C15 0.4(4) . . . . ?
N3 C13 C14 C15 179.1(3) . . . . ?
C13 C14 C15 C16 -1.3(4) . . . . ?
C14 C15 C16 C17 1.3(4) . . . . ?
C14 C15 C16 C19 -175.9(3) . . . . ?
C15 C16 C17 C18 -0.3(4) . . . . ?
C19 C16 C17 C18 176.9(3) . . . . ?
C16 C17 C18 C13 -0.6(4) . . . . ?
C14 C13 C18 C17 0.6(4) . . . . ?
N3 C13 C18 C17 -178.2(3) . . . . ?
N6 N5 C19 N7 0.0(3) . . . . ?
N6 N5 C19 C16 -178.3(3) . . . . ?
C20 N7 C19 N5 -0.1(3) . . . . ?
N8 N7 C19 N5 169.5(3) . . . . ?
C20 N7 C19 C16 178.2(3) . . . . ?
N8 N7 C19 C16 -12.2(4) . . . . ?
C17 C16 C19 N5 -42.9(4) . . . . ?
C15 C16 C19 N5 134.2(3) . . . . ?
C17 C16 C19 N7 139.1(3) . . . . ?
C15 C16 C19 N7 -43.8(4) . . . . ?
N5 N6 C20 N7 -0.2(3) . . . . ?
N5 N6 C20 C7 178.5(3) . . . 4_456 ?
C19 N7 C20 N6 0.2(3) . . . . ?
N8 N7 C20 N6 -168.4(3) . . . . ?
C19 N7 C20 C7 -178.6(3) . . . 4_456 ?
N8 N7 C20 C7 12.8(5) . . . 4_456 ?
C22 N9 C23 O1 -175.5(6) . . . . ?
C21 N9 C23 O1 -4.9(7) . . . . ?
C24 N10 C26 O2 -0.2(6) . . . . ?
C25 N10 C26 O2 177.3(4) . . . . ?
